data_4086194
loop_
_publ_author_name
'Liu, Bo'
'Sun, Guangping'
'Li, Shihui'
'Liu, Dongtao'
'Cui, Dongmei'

_publ_section_title
;
 Isoprene Polymerization with Iminophosphonamide Rare-Earth-Metal Alkyl
 Complexes: Influence of Metal Size on the Regio- and Stereoselectivity
;
_journal_issue 16
_journal_name_full Organometallics
_journal_page_first 4063
_journal_paper_doi 10.1021/acs.organomet.5b00502
_journal_volume 34
_journal_year 2015
_chemical_formula_sum 'C59 H70 La N2 O P'
_chemical_formula_weight 993.05
_chemical_name_systematic
; 
 ? 
;
_space_group_IT_number 60
_symmetry_cell_setting orthorhombic
_symmetry_space_group_name_Hall '-P 2n 2ab'
_symmetry_space_group_name_H-M 'P b c n'
_atom_sites_solution_hydrogens geom
_atom_sites_solution_primary direct
_atom_sites_solution_secondary difmap
_audit_creation_method SHELXL-97
_cell_angle_alpha 90.00
_cell_angle_beta 90.00
_cell_angle_gamma 90.00
_cell_formula_units_Z 8
_cell_length_a 38.374(3)
_cell_length_b 12.6640(9)
_cell_length_c 21.6208(15)
_cell_measurement_reflns_used 6358
_cell_measurement_temperature 187(2)
_cell_measurement_theta_max 21.91
_cell_measurement_theta_min 2.16
_cell_volume 10507.0(13)
_computing_cell_refinement 'Bruker SMART'
_computing_data_collection 'Bruker SMART'
_computing_data_reduction 'Bruker SAINT'
_computing_molecular_graphics 'Bruker SHELXTL'
_computing_publication_material 'Bruker SHELXTL'
_computing_structure_refinement 'SHELXL-97 (Sheldrick, 1997)'
_computing_structure_solution 'SHELXS-97 (Sheldrick, 1990)'
_diffrn_ambient_temperature 187(2)
_diffrn_measured_fraction_theta_full 0.985
_diffrn_measured_fraction_theta_max 0.985
_diffrn_measurement_device_type 'CCD area detector'
_diffrn_measurement_method 'phi and omega scans'
_diffrn_radiation_monochromator graphite
_diffrn_radiation_source 'fine-focus sealed tube'
_diffrn_radiation_type MoK\a
_diffrn_radiation_wavelength 0.71073
_diffrn_reflns_av_R_equivalents 0.2156
_diffrn_reflns_av_sigmaI/netI 0.1862
_diffrn_reflns_limit_h_max 50
_diffrn_reflns_limit_h_min -32
_diffrn_reflns_limit_k_max 16
_diffrn_reflns_limit_k_min -16
_diffrn_reflns_limit_l_max 28
_diffrn_reflns_limit_l_min -28
_diffrn_reflns_number 69864
_diffrn_reflns_theta_full 28.05
_diffrn_reflns_theta_max 28.05
_diffrn_reflns_theta_min 1.69
_exptl_absorpt_coefficient_mu 0.884
_exptl_absorpt_correction_T_max 0.9327
_exptl_absorpt_correction_T_min 0.8938
_exptl_absorpt_correction_type none
_exptl_crystal_colour colorless
_exptl_crystal_density_diffrn 1.256
_exptl_crystal_density_method 'not measured'
_exptl_crystal_description block
_exptl_crystal_F_000 4144
_exptl_crystal_size_max 0.13
_exptl_crystal_size_mid 0.11
_exptl_crystal_size_min 0.08
_refine_diff_density_max 0.769
_refine_diff_density_min -0.562
_refine_diff_density_rms 0.102
_refine_ls_extinction_method none
_refine_ls_goodness_of_fit_ref 1.018
_refine_ls_hydrogen_treatment constr
_refine_ls_matrix_type full
_refine_ls_number_parameters 572
_refine_ls_number_reflns 12541
_refine_ls_number_restraints 6
_refine_ls_restrained_S_all 1.018
_refine_ls_R_factor_all 0.2295
_refine_ls_R_factor_gt 0.0958
_refine_ls_shift/su_max 0.006
_refine_ls_shift/su_mean 0.000
_refine_ls_structure_factor_coef Fsqd
_refine_ls_weighting_details 'calc w=1/[\s^2^(Fo^2^)+(0.0515P)^2^+4.4688P] where P=(Fo^2^+2Fc^2^)/3'
_refine_ls_weighting_scheme calc
_refine_ls_wR_factor_gt 0.1341
_refine_ls_wR_factor_ref 0.1758
_reflns_number_gt 5347
_reflns_number_total 12541
_reflns_threshold_expression >2sigma(I)
_cod_data_source_file om5b00502_si_002.cif
_cod_data_source_block 6
_cod_depositor_comments
;
The following automatic conversions were performed:

'_symmetry_cell_setting' value 'Orthorhombic' changed to
'orthorhombic' according to
/usr/data/users/saulius/crontab/automatic-downloads/rss-feeds/ACS/lib/dictionaries/cif_core.dic
dictionary named 'cif_core.dic' version 2.4.2 from 2011-04-26.

Automatic conversion script
Id: cif_fix_values 3271 2015-04-21 07:52:19Z andrius 

 Adding full bibliography for 4086191--4086194.cif.
;
_cod_original_cell_volume 10507.1(13)
_cod_original_sg_symbol_H-M Pbcn
_cod_database_code 4086194

loop_
_symmetry_equiv_pos_as_xyz
'x, y, z'
'-x+1/2, -y+1/2, z+1/2'
'x+1/2, -y+1/2, -z'
'-x, y, -z+1/2'
'-x, -y, -z'
'x-1/2, y-1/2, -z-1/2'
'-x-1/2, y-1/2, z'
'x, -y, z-1/2'

loop_
_atom_site_label
_atom_site_type_symbol
_atom_site_fract_x
_atom_site_fract_y
_atom_site_fract_z
_atom_site_U_iso_or_equiv
_atom_site_adp_type
_atom_site_occupancy
_atom_site_symmetry_multiplicity
_atom_site_calc_flag
_atom_site_refinement_flags
La1 La 0.633031(12) 0.18166(4) 0.489542(18) 0.04165(14) Uani 1 1 d .
N1 N 0.62028(13) 0.1232(4) 0.6009(2) 0.0288(14) Uani 1 1 d .
N2 N 0.62252(13) 0.3149(5) 0.5763(2) 0.0342(14) Uani 1 1 d .
O1 O 0.62581(13) 0.3394(5) 0.4121(2) 0.0577(16) Uani 1 1 d .
P1 P 0.62497(5) 0.23628(14) 0.63442(8) 0.0304(4) Uani 1 1 d .
C1 C 0.61204(19) 0.0263(6) 0.6320(3) 0.0361(18) Uani 1 1 d .
C2 C 0.5762(2) -0.0013(6) 0.6419(3) 0.0425(19) Uani 1 1 d .
C3 C 0.5687(2) -0.0965(7) 0.6717(4) 0.067(3) Uani 1 1 d .
H3 H 0.5451 -0.1157 0.6783 0.081 Uiso 1 1 calc R
C4 C 0.5948(3) -0.1638(7) 0.6922(5) 0.084(3) Uani 1 1 d .
H4 H 0.5891 -0.2276 0.7130 0.100 Uiso 1 1 calc R
C5 C 0.6288(2) -0.1370(6) 0.6819(4) 0.064(2) Uani 1 1 d .
H5 H 0.6466 -0.1831 0.6960 0.076 Uiso 1 1 calc R
C6 C 0.6382(2) -0.0445(6) 0.6514(3) 0.0415(19) Uani 1 1 d .
C7 C 0.67660(19) -0.0251(6) 0.6409(3) 0.043(2) Uani 1 1 d .
H7 H 0.6789 0.0434 0.6183 0.051 Uiso 1 1 calc R
C8 C 0.6963(2) -0.0138(6) 0.7022(3) 0.059(2) Uani 1 1 d .
H8A H 0.6866 0.0455 0.7257 0.089 Uiso 1 1 calc R
H8B H 0.7210 -0.0009 0.6939 0.089 Uiso 1 1 calc R
H8C H 0.6938 -0.0790 0.7263 0.089 Uiso 1 1 calc R
C9 C 0.6937(2) -0.1103(6) 0.6010(4) 0.054(2) Uani 1 1 d .
H9A H 0.6906 -0.1794 0.6206 0.081 Uiso 1 1 calc R
H9B H 0.7186 -0.0952 0.5969 0.081 Uiso 1 1 calc R
H9C H 0.6828 -0.1108 0.5600 0.081 Uiso 1 1 calc R
C10 C 0.54589(19) 0.0661(6) 0.6195(4) 0.051(2) Uani 1 1 d .
H10 H 0.5555 0.1329 0.6017 0.062 Uiso 1 1 calc R
C11 C 0.5206(2) 0.0947(7) 0.6718(4) 0.075(3) Uani 1 1 d .
H11A H 0.5108 0.0299 0.6895 0.112 Uiso 1 1 calc R
H11B H 0.5018 0.1388 0.6554 0.112 Uiso 1 1 calc R
H11C H 0.5332 0.1336 0.7041 0.112 Uiso 1 1 calc R
C12 C 0.5255(2) 0.0094(9) 0.5695(4) 0.101(4) Uani 1 1 d .
H12A H 0.5148 -0.0542 0.5868 0.152 Uiso 1 1 calc R
H12B H 0.5413 -0.0104 0.5358 0.152 Uiso 1 1 calc R
H12C H 0.5073 0.0563 0.5535 0.152 Uiso 1 1 calc R
C13 C 0.59649(18) 0.2610(6) 0.6994(3) 0.0385(18) Uani 1 1 d .
C14 C 0.59553(19) 0.1879(6) 0.7475(3) 0.0441(19) Uani 1 1 d .
H14 H 0.6088 0.1248 0.7442 0.053 Uiso 1 1 calc R
C15 C 0.5757(2) 0.2047(7) 0.8003(4) 0.054(2) Uani 1 1 d .
H15 H 0.5755 0.1544 0.8329 0.065 Uiso 1 1 calc R
C16 C 0.5562(2) 0.2952(7) 0.8044(4) 0.062(3) Uani 1 1 d .
H16 H 0.5425 0.3077 0.8402 0.075 Uiso 1 1 calc R
C17 C 0.5565(2) 0.3664(7) 0.7584(4) 0.066(3) Uani 1 1 d .
H17 H 0.5424 0.4279 0.7620 0.079 Uiso 1 1 calc R
C18 C 0.5767(2) 0.3522(6) 0.7058(4) 0.050(2) Uani 1 1 d .
H18 H 0.5769 0.4046 0.6744 0.060 Uiso 1 1 calc R
C19 C 0.66773(18) 0.2474(5) 0.6702(3) 0.0300(17) Uani 1 1 d .
C20 C 0.6746(2) 0.2742(5) 0.7313(3) 0.0410(19) Uani 1 1 d .
H20 H 0.6557 0.2871 0.7588 0.049 Uiso 1 1 calc R
C21 C 0.7088(3) 0.2825(7) 0.7531(4) 0.061(3) Uani 1 1 d .
H21 H 0.7130 0.3003 0.7951 0.073 Uiso 1 1 calc R
C22 C 0.7362(2) 0.2649(7) 0.7137(4) 0.062(3) Uani 1 1 d .
H22 H 0.7594 0.2700 0.7286 0.075 Uiso 1 1 calc R
C23 C 0.7304(2) 0.2402(6) 0.6532(4) 0.048(2) Uani 1 1 d .
H23 H 0.7494 0.2286 0.6259 0.057 Uiso 1 1 calc R
C24 C 0.6963(2) 0.2320(5) 0.6318(3) 0.0388(19) Uani 1 1 d .
H24 H 0.6925 0.2153 0.5895 0.047 Uiso 1 1 calc R
C25 C 0.6105(2) 0.4220(6) 0.5731(3) 0.042(2) Uani 1 1 d .
C26 C 0.5759(2) 0.4387(6) 0.5521(4) 0.051(2) Uani 1 1 d .
C27 C 0.5644(2) 0.5430(8) 0.5453(4) 0.075(3) Uani 1 1 d .
H27 H 0.5414 0.5554 0.5307 0.090 Uiso 1 1 calc R
C28 C 0.5852(3) 0.6278(8) 0.5590(5) 0.088(4) Uani 1 1 d .
H28 H 0.5766 0.6978 0.5555 0.106 Uiso 1 1 calc R
C29 C 0.6186(3) 0.6097(6) 0.5779(4) 0.065(3) Uani 1 1 d .
H29 H 0.6330 0.6688 0.5869 0.078 Uiso 1 1 calc R
C30 C 0.6327(2) 0.5089(6) 0.5848(4) 0.052(2) Uani 1 1 d .
C31 C 0.6703(2) 0.4954(6) 0.6038(4) 0.053(2) Uani 1 1 d .
H31 H 0.6758 0.4182 0.6029 0.064 Uiso 1 1 calc R
C32 C 0.6763(3) 0.5348(7) 0.6698(4) 0.085(3) Uani 1 1 d .
H32A H 0.6707 0.6102 0.6721 0.128 Uiso 1 1 calc R
H32B H 0.7008 0.5241 0.6811 0.128 Uiso 1 1 calc R
H32C H 0.6614 0.4954 0.6984 0.128 Uiso 1 1 calc R
C33 C 0.6956(2) 0.5514(7) 0.5600(4) 0.067(3) Uani 1 1 d .
H33A H 0.6916 0.5268 0.5176 0.100 Uiso 1 1 calc R
H33B H 0.7196 0.5354 0.5722 0.100 Uiso 1 1 calc R
H33C H 0.6917 0.6278 0.5621 0.100 Uiso 1 1 calc R
C34 C 0.5508(2) 0.3499(7) 0.5367(4) 0.059(2) Uani 1 1 d .
H34 H 0.5630 0.2816 0.5451 0.071 Uiso 1 1 calc R
C35 C 0.5180(2) 0.3522(8) 0.5761(4) 0.081(3) Uani 1 1 d .
H35A H 0.5241 0.3396 0.6195 0.122 Uiso 1 1 calc R
H35B H 0.5019 0.2972 0.5620 0.122 Uiso 1 1 calc R
H35C H 0.5068 0.4215 0.5723 0.122 Uiso 1 1 calc R
C36 C 0.5404(2) 0.3507(7) 0.4680(4) 0.073(3) Uani 1 1 d .
H36A H 0.5242 0.2924 0.4598 0.109 Uiso 1 1 calc R
H36B H 0.5612 0.3421 0.4423 0.109 Uiso 1 1 calc R
H36C H 0.5291 0.4179 0.4580 0.109 Uiso 1 1 calc R
C37 C 0.6944(2) 0.0957(6) 0.4800(3) 0.051(2) Uani 1 1 d .
H37A H 0.7066 0.0875 0.5202 0.061 Uiso 1 1 calc R
H37B H 0.6944 0.0284 0.4567 0.061 Uiso 1 1 calc R
C38 C 0.70650(19) 0.1845(7) 0.4444(3) 0.0433(19) Uani 1 1 d .
C39 C 0.6981(2) 0.1976(7) 0.3814(4) 0.053(2) Uani 1 1 d .
H39 H 0.6854 0.1436 0.3608 0.063 Uiso 1 1 calc R
C40 C 0.7077(2) 0.2865(7) 0.3487(4) 0.061(3) Uani 1 1 d .
H40 H 0.7017 0.2907 0.3061 0.073 Uiso 1 1 calc R
C41 C 0.7253(2) 0.3684(7) 0.3747(4) 0.059(2) Uani 1 1 d .
C42 C 0.7337(2) 0.3597(7) 0.4369(4) 0.065(3) Uani 1 1 d .
H42 H 0.7461 0.4152 0.4568 0.079 Uiso 1 1 calc R
C43 C 0.7243(2) 0.2708(7) 0.4703(4) 0.059(2) Uani 1 1 d .
H43 H 0.7303 0.2680 0.5129 0.071 Uiso 1 1 calc R
C44 C 0.7364(3) 0.4667(7) 0.3388(4) 0.090(3) Uani 1 1 d .
H44A H 0.7605 0.4584 0.3247 0.135 Uiso 1 1 calc R
H44B H 0.7347 0.5288 0.3656 0.135 Uiso 1 1 calc R
H44C H 0.7211 0.4760 0.3029 0.135 Uiso 1 1 calc R
C45 C 0.5824(3) 0.1028(8) 0.4253(4) 0.080(3) Uani 1 1 d .
H45A H 0.5606 0.0917 0.4488 0.096 Uiso 1 1 calc R
H45B H 0.5780 0.1393 0.3856 0.096 Uiso 1 1 calc R
C46 C 0.6041(3) 0.0108(7) 0.4203(4) 0.060(3) Uani 1 1 d .
C47 C 0.6089(3) -0.0575(9) 0.4709(4) 0.075(3) Uani 1 1 d .
H47 H 0.5957 -0.0455 0.5074 0.090 Uiso 1 1 calc R
C48 C 0.6316(3) -0.1399(8) 0.4697(4) 0.071(3) Uani 1 1 d .
H48 H 0.6323 -0.1862 0.5042 0.086 Uiso 1 1 calc R
C49 C 0.6538(3) -0.1592(7) 0.4197(4) 0.068(3) Uani 1 1 d .
C50 C 0.6505(3) -0.0897(8) 0.3699(4) 0.071(3) Uani 1 1 d .
H50 H 0.6648 -0.0992 0.3345 0.086 Uiso 1 1 calc R
C51 C 0.6270(3) -0.0080(8) 0.3707(4) 0.070(3) Uani 1 1 d .
H51 H 0.6261 0.0381 0.3361 0.083 Uiso 1 1 calc R
C52 C 0.6788(3) -0.2512(7) 0.4185(5) 0.098(4) Uani 1 1 d .
H52A H 0.6861 -0.2681 0.4608 0.147 Uiso 1 1 calc R
H52B H 0.6993 -0.2324 0.3938 0.147 Uiso 1 1 calc R
H52C H 0.6673 -0.3127 0.4001 0.147 Uiso 1 1 calc R
C53 C 0.6363(2) 0.4490(7) 0.4197(4) 0.070(3) Uani 1 1 d .
H53A H 0.6619 0.4545 0.4243 0.084 Uiso 1 1 calc R
H53B H 0.6251 0.4804 0.4566 0.084 Uiso 1 1 calc R
C54 C 0.6246(4) 0.5034(10) 0.3626(6) 0.145(6) Uani 1 1 d U
H54A H 0.6034 0.5455 0.3711 0.174 Uiso 1 1 calc R
H54B H 0.6430 0.5517 0.3476 0.174 Uiso 1 1 calc R
C55 C 0.6176(4) 0.4279(10) 0.3188(5) 0.126(5) Uani 1 1 d .
H55A H 0.6363 0.4277 0.2872 0.151 Uiso 1 1 calc R
H55B H 0.5953 0.4443 0.2979 0.151 Uiso 1 1 calc R
C56 C 0.6154(2) 0.3226(8) 0.3483(4) 0.074(3) Uani 1 1 d .
H56A H 0.5914 0.2947 0.3461 0.089 Uiso 1 1 calc R
H56B H 0.6313 0.2720 0.3277 0.089 Uiso 1 1 calc R
C57 C 0.4882(6) 0.3659(17) 0.3061(9) 0.206(8) Uiso 1 1 d .
C58 C 0.4881(7) 0.2925(18) 0.2101(10) 0.251(10) Uiso 1 1 d .
C59 C 0.4697(6) 0.3662(18) 0.2476(12) 0.230(9) Uiso 1 1 d .

loop_
_atom_site_aniso_label
_atom_site_aniso_U_11
_atom_site_aniso_U_22
_atom_site_aniso_U_33
_atom_site_aniso_U_23
_atom_site_aniso_U_13
_atom_site_aniso_U_12
La1 0.0393(3) 0.0483(2) 0.0373(2) 0.0010(2) -0.0031(2) -0.0001(3)
N1 0.022(3) 0.027(3) 0.037(3) -0.002(3) -0.002(3) -0.001(3)
N2 0.027(3) 0.035(3) 0.041(3) 0.009(3) 0.001(2) 0.008(3)
O1 0.050(4) 0.074(4) 0.048(3) 0.018(3) -0.007(3) 0.001(3)
P1 0.0226(11) 0.0312(10) 0.0373(10) 0.0034(8) 0.0000(8) 0.0025(8)
C1 0.036(5) 0.037(5) 0.036(4) -0.005(3) 0.000(4) -0.003(4)
C2 0.036(5) 0.035(5) 0.056(5) 0.005(4) 0.003(4) -0.006(4)
C3 0.041(6) 0.053(6) 0.107(7) 0.018(5) 0.006(5) -0.017(5)
C4 0.060(7) 0.052(7) 0.139(9) 0.038(6) 0.008(7) -0.007(6)
C5 0.046(6) 0.044(5) 0.101(7) 0.023(5) 0.011(5) 0.005(5)
C6 0.032(5) 0.034(4) 0.059(5) 0.006(4) 0.004(4) 0.000(4)
C7 0.039(5) 0.035(5) 0.054(5) 0.002(4) -0.004(4) 0.008(4)
C8 0.064(6) 0.052(6) 0.062(6) -0.003(4) -0.015(5) 0.009(5)
C9 0.041(5) 0.050(5) 0.072(6) -0.009(4) -0.001(4) 0.017(4)
C10 0.029(5) 0.059(6) 0.066(6) 0.020(4) -0.012(4) -0.015(4)
C11 0.043(6) 0.091(8) 0.091(7) -0.010(6) 0.010(5) 0.007(5)
C12 0.049(7) 0.184(12) 0.071(7) -0.022(7) -0.010(6) -0.017(7)
C13 0.033(5) 0.043(5) 0.039(4) -0.004(4) 0.001(4) 0.004(4)
C14 0.040(5) 0.047(5) 0.046(4) 0.006(4) 0.008(4) 0.004(4)
C15 0.046(5) 0.065(7) 0.051(5) 0.005(4) 0.014(4) -0.012(5)
C16 0.045(6) 0.077(8) 0.066(6) 0.001(5) 0.023(5) 0.002(5)
C17 0.066(7) 0.054(6) 0.077(7) -0.009(5) 0.020(6) 0.021(5)
C18 0.043(5) 0.047(5) 0.060(5) 0.005(4) 0.000(4) 0.006(4)
C19 0.030(4) 0.025(4) 0.035(4) 0.007(3) 0.000(3) 0.000(3)
C20 0.037(5) 0.040(5) 0.046(5) 0.005(4) -0.003(4) -0.006(4)
C21 0.063(7) 0.070(7) 0.048(5) 0.011(4) -0.020(5) -0.021(5)
C22 0.039(6) 0.069(6) 0.079(7) 0.018(5) -0.025(5) -0.024(5)
C23 0.026(5) 0.052(5) 0.064(6) 0.017(4) -0.002(4) -0.007(4)
C24 0.037(5) 0.038(4) 0.041(5) 0.004(4) -0.005(4) -0.002(4)
C25 0.034(5) 0.045(5) 0.048(5) 0.015(4) 0.000(4) 0.014(4)
C26 0.036(5) 0.051(6) 0.066(6) 0.028(4) 0.003(4) 0.009(4)
C27 0.044(6) 0.062(7) 0.119(8) 0.032(6) 0.009(6) 0.018(5)
C28 0.065(8) 0.050(6) 0.150(10) 0.034(7) 0.017(7) 0.022(6)
C29 0.064(7) 0.037(5) 0.094(7) 0.008(5) 0.002(6) 0.008(5)
C30 0.056(6) 0.031(4) 0.068(5) 0.010(4) 0.003(5) -0.001(5)
C31 0.048(6) 0.030(5) 0.082(6) 0.006(4) -0.020(5) -0.002(4)
C32 0.098(9) 0.080(8) 0.077(7) 0.004(6) -0.019(6) -0.010(6)
C33 0.062(7) 0.064(6) 0.074(6) -0.006(5) -0.004(5) -0.013(5)
C34 0.033(5) 0.069(7) 0.075(6) 0.024(5) -0.002(5) 0.008(4)
C35 0.031(6) 0.120(9) 0.092(7) 0.041(6) 0.000(5) -0.005(5)
C36 0.040(6) 0.090(8) 0.088(7) 0.006(5) 0.006(5) 0.018(5)
C37 0.057(6) 0.050(5) 0.046(5) -0.010(4) 0.014(4) 0.000(4)
C38 0.036(5) 0.053(5) 0.042(4) -0.002(4) 0.011(4) 0.001(4)
C39 0.044(5) 0.061(6) 0.054(5) -0.005(5) 0.013(4) 0.001(5)
C40 0.064(7) 0.078(7) 0.041(5) 0.001(5) 0.012(5) 0.004(5)
C41 0.050(6) 0.063(6) 0.063(6) 0.009(5) 0.021(5) -0.007(5)
C42 0.072(7) 0.067(6) 0.057(6) -0.017(5) 0.025(5) -0.024(5)
C43 0.059(6) 0.070(6) 0.048(5) -0.001(5) 0.006(4) -0.015(5)
C44 0.098(9) 0.079(8) 0.093(7) 0.020(6) 0.030(6) -0.010(6)
C45 0.068(8) 0.095(8) 0.076(7) -0.005(6) -0.018(6) -0.017(6)
C46 0.070(7) 0.064(7) 0.046(6) -0.007(5) -0.014(5) -0.026(5)
C47 0.076(8) 0.097(9) 0.053(6) -0.002(6) 0.000(5) -0.025(7)
C48 0.085(8) 0.079(7) 0.050(6) 0.013(5) -0.004(6) -0.038(7)
C49 0.089(8) 0.057(7) 0.057(6) 0.002(5) -0.008(6) -0.021(6)
C50 0.095(9) 0.067(7) 0.052(6) -0.016(5) 0.000(6) -0.029(6)
C51 0.097(9) 0.067(7) 0.045(5) 0.002(5) -0.005(6) -0.029(6)
C52 0.144(11) 0.051(7) 0.098(8) -0.014(6) 0.006(8) -0.013(7)
C53 0.067(7) 0.082(7) 0.062(6) 0.025(5) -0.001(5) -0.012(6)
C54 0.215(17) 0.119(12) 0.102(9) 0.056(9) -0.078(11) -0.047(11)
C55 0.186(15) 0.132(12) 0.060(7) 0.049(8) -0.024(8) -0.023(10)
C56 0.064(7) 0.106(8) 0.052(6) 0.013(6) -0.005(5) 0.001(6)

loop_
_atom_type_symbol
_atom_type_description
_atom_type_scat_dispersion_real
_atom_type_scat_dispersion_imag
_atom_type_scat_source
C C 0.0033 0.0016 'International Tables Vol C Tables 4.2.6.8 and 6.1.1.4'
H H 0.0000 0.0000 'International Tables Vol C Tables 4.2.6.8 and 6.1.1.4'
N N 0.0061 0.0033 'International Tables Vol C Tables 4.2.6.8 and 6.1.1.4'
O O 0.0106 0.0060 'International Tables Vol C Tables 4.2.6.8 and 6.1.1.4'
P P 0.1023 0.0942 'International Tables Vol C Tables 4.2.6.8 and 6.1.1.4'
La La -0.2871 2.4523 'International Tables Vol C Tables 4.2.6.8 and 6.1.1.4'

loop_
_geom_angle_atom_site_label_1
_geom_angle_atom_site_label_2
_geom_angle_atom_site_label_3
_geom_angle
_geom_angle_site_symmetry_1
_geom_angle_site_symmetry_3
N2 La1 N1 58.10(17) . .
N2 La1 C45 122.0(3) . .
N1 La1 C45 104.4(2) . .
N2 La1 C37 118.5(2) . .
N1 La1 C37 97.2(2) . .
C45 La1 C37 118.4(3) . .
N2 La1 O1 87.06(17) . .
N1 La1 O1 143.02(17) . .
C45 La1 O1 82.6(3) . .
C37 La1 O1 111.3(2) . .
N2 La1 C46 145.5(2) . .
N1 La1 C46 101.5(2) . .
C45 La1 C46 30.1(3) . .
C37 La1 C46 89.6(3) . .
O1 La1 C46 101.6(2) . .
N2 La1 C38 112.42(19) . .
N1 La1 C38 119.39(18) . .
C45 La1 C38 122.6(3) . .
C37 La1 C38 28.9(2) . .
O1 La1 C38 83.20(19) . .
C46 La1 C38 101.8(3) . .
N2 La1 P1 29.49(12) . .
N1 La1 P1 29.72(12) . .
C45 La1 P1 122.2(2) . .
C37 La1 P1 104.68(17) . .
O1 La1 P1 116.55(13) . .
C46 La1 P1 129.4(2) . .
C38 La1 P1 113.97(15) . .
C1 N1 P1 125.0(4) . .
C1 N1 La1 136.7(4) . .
P1 N1 La1 98.3(2) . .
C25 N2 P1 130.0(5) . .
C25 N2 La1 129.8(4) . .
P1 N2 La1 99.0(3) . .
C56 O1 C53 108.8(6) . .
C56 O1 La1 121.6(5) . .
C53 O1 La1 128.8(4) . .
N2 P1 N1 101.1(3) . .
N2 P1 C13 117.7(3) . .
N1 P1 C13 115.8(3) . .
N2 P1 C19 109.7(3) . .
N1 P1 C19 111.1(3) . .
C13 P1 C19 101.6(3) . .
N2 P1 La1 51.5(2) . .
N1 P1 La1 51.99(19) . .
C13 P1 La1 148.3(2) . .
C19 P1 La1 110.1(2) . .
C6 C1 N1 121.7(6) . .
C6 C1 C2 118.9(7) . .
N1 C1 C2 119.3(6) . .
C3 C2 C1 118.4(7) . .
C3 C2 C10 118.4(7) . .
C1 C2 C10 123.2(7) . .
C4 C3 C2 122.0(8) . .
C4 C3 H3 119.0 . .
C2 C3 H3 119.0 . .
C5 C4 C3 119.0(8) . .
C5 C4 H4 120.5 . .
C3 C4 H4 120.5 . .
C4 C5 C6 122.3(8) . .
C4 C5 H5 118.9 . .
C6 C5 H5 118.9 . .
C5 C6 C1 119.4(7) . .
C5 C6 C7 117.5(7) . .
C1 C6 C7 123.2(6) . .
C6 C7 C8 111.5(6) . .
C6 C7 C9 112.8(6) . .
C8 C7 C9 110.1(6) . .
C6 C7 H7 107.4 . .
C8 C7 H7 107.4 . .
C9 C7 H7 107.4 . .
C7 C8 H8A 109.5 . .
C7 C8 H8B 109.5 . .
H8A C8 H8B 109.5 . .
C7 C8 H8C 109.5 . .
H8A C8 H8C 109.5 . .
H8B C8 H8C 109.5 . .
C7 C9 H9A 109.5 . .
C7 C9 H9B 109.5 . .
H9A C9 H9B 109.5 . .
C7 C9 H9C 109.5 . .
H9A C9 H9C 109.5 . .
H9B C9 H9C 109.5 . .
C2 C10 C12 110.8(8) . .
C2 C10 C11 112.4(6) . .
C12 C10 C11 108.2(7) . .
C2 C10 H10 108.4 . .
C12 C10 H10 108.4 . .
C11 C10 H10 108.4 . .
C10 C11 H11A 109.5 . .
C10 C11 H11B 109.5 . .
H11A C11 H11B 109.5 . .
C10 C11 H11C 109.5 . .
H11A C11 H11C 109.5 . .
H11B C11 H11C 109.5 . .
C10 C12 H12A 109.5 . .
C10 C12 H12B 109.5 . .
H12A C12 H12B 109.5 . .
C10 C12 H12C 109.5 . .
H12A C12 H12C 109.5 . .
H12B C12 H12C 109.5 . .
C18 C13 C14 117.7(7) . .
C18 C13 P1 123.5(6) . .
C14 C13 P1 118.8(6) . .
C15 C14 C13 121.7(8) . .
C15 C14 H14 119.2 . .
C13 C14 H14 119.2 . .
C16 C15 C14 118.7(8) . .
C16 C15 H15 120.6 . .
C14 C15 H15 120.6 . .
C17 C16 C15 120.7(8) . .
C17 C16 H16 119.7 . .
C15 C16 H16 119.7 . .
C16 C17 C18 121.6(8) . .
C16 C17 H17 119.2 . .
C18 C17 H17 119.2 . .
C13 C18 C17 119.6(8) . .
C13 C18 H18 120.2 . .
C17 C18 H18 120.2 . .
C24 C19 C20 117.0(7) . .
C24 C19 P1 116.5(5) . .
C20 C19 P1 126.5(6) . .
C19 C20 C21 121.1(7) . .
C19 C20 H20 119.5 . .
C21 C20 H20 119.5 . .
C22 C21 C20 119.9(8) . .
C22 C21 H21 120.0 . .
C20 C21 H21 120.0 . .
C23 C22 C21 120.4(8) . .
C23 C22 H22 119.8 . .
C21 C22 H22 119.8 . .
C22 C23 C24 119.5(8) . .
C22 C23 H23 120.3 . .
C24 C23 H23 120.3 . .
C19 C24 C23 122.2(7) . .
C19 C24 H24 118.9 . .
C23 C24 H24 118.9 . .
C30 C25 C26 120.4(7) . .
C30 C25 N2 122.2(7) . .
C26 C25 N2 117.2(7) . .
C27 C26 C25 118.0(8) . .
C27 C26 C34 118.4(8) . .
C25 C26 C34 123.6(7) . .
C28 C27 C26 122.2(9) . .
C28 C27 H27 118.9 . .
C26 C27 H27 118.9 . .
C29 C28 C27 118.7(9) . .
C29 C28 H28 120.7 . .
C27 C28 H28 120.7 . .
C28 C29 C30 123.5(9) . .
C28 C29 H29 118.3 . .
C30 C29 H29 118.3 . .
C29 C30 C25 117.2(8) . .
C29 C30 C31 120.3(8) . .
C25 C30 C31 122.4(7) . .
C30 C31 C32 111.2(8) . .
C30 C31 C33 112.6(7) . .
C32 C31 C33 109.3(7) . .
C30 C31 H31 107.9 . .
C32 C31 H31 107.9 . .
C33 C31 H31 107.9 . .
C31 C32 H32A 109.5 . .
C31 C32 H32B 109.5 . .
H32A C32 H32B 109.5 . .
C31 C32 H32C 109.5 . .
H32A C32 H32C 109.5 . .
H32B C32 H32C 109.5 . .
C31 C33 H33A 109.5 . .
C31 C33 H33B 109.5 . .
H33A C33 H33B 109.5 . .
C31 C33 H33C 109.5 . .
H33A C33 H33C 109.5 . .
H33B C33 H33C 109.5 . .
C35 C34 C26 112.8(8) . .
C35 C34 C36 109.0(7) . .
C26 C34 C36 111.9(7) . .
C35 C34 H34 107.7 . .
C26 C34 H34 107.7 . .
C36 C34 H34 107.7 . .
C34 C35 H35A 109.5 . .
C34 C35 H35B 109.5 . .
H35A C35 H35B 109.5 . .
C34 C35 H35C 109.5 . .
H35A C35 H35C 109.5 . .
H35B C35 H35C 109.5 . .
C34 C36 H36A 109.5 . .
C34 C36 H36B 109.5 . .
H36A C36 H36B 109.5 . .
C34 C36 H36C 109.5 . .
H36A C36 H36C 109.5 . .
H36B C36 H36C 109.5 . .
C38 C37 La1 90.4(5) . .
C38 C37 H37A 113.6 . .
La1 C37 H37A 113.6 . .
C38 C37 H37B 113.6 . .
La1 C37 H37B 113.6 . .
H37A C37 H37B 110.9 . .
C43 C38 C39 113.9(8) . .
C43 C38 C37 123.4(7) . .
C39 C38 C37 122.4(8) . .
C43 C38 La1 109.8(5) . .
C39 C38 La1 95.8(5) . .
C37 C38 La1 60.8(4) . .
C40 C39 C38 122.0(8) . .
C40 C39 H39 119.0 . .
C38 C39 H39 119.0 . .
C41 C40 C39 122.9(8) . .
C41 C40 H40 118.5 . .
C39 C40 H40 118.5 . .
C40 C41 C42 117.2(8) . .
C40 C41 C44 123.4(8) . .
C42 C41 C44 119.5(9) . .
C41 C42 C43 120.5(8) . .
C41 C42 H42 119.7 . .
C43 C42 H42 119.7 . .
C42 C43 C38 123.5(8) . .
C42 C43 H43 118.3 . .
C38 C43 H43 118.3 . .
C41 C44 H44A 109.5 . .
C41 C44 H44B 109.5 . .
H44A C44 H44B 109.5 . .
C41 C44 H44C 109.5 . .
H44A C44 H44C 109.5 . .
H44B C44 H44C 109.5 . .
C46 C45 La1 85.3(5) . .
C46 C45 H45A 114.4 . .
La1 C45 H45A 114.4 . .
C46 C45 H45B 114.4 . .
La1 C45 H45B 114.4 . .
H45A C45 H45B 111.6 . .
C51 C46 C47 114.0(10) . .
C51 C46 C45 123.8(9) . .
C47 C46 C45 121.1(10) . .
C51 C46 La1 106.6(6) . .
C47 C46 La1 90.4(5) . .
C45 C46 La1 64.6(5) . .
C48 C47 C46 122.8(10) . .
C48 C47 H47 118.6 . .
C46 C47 H47 118.6 . .
C47 C48 C49 122.6(9) . .
C47 C48 H48 118.7 . .
C49 C48 H48 118.7 . .
C48 C49 C50 115.4(10) . .
C48 C49 C52 122.4(9) . .
C50 C49 C52 122.1(10) . .
C51 C50 C49 121.7(9) . .
C51 C50 H50 119.2 . .
C49 C50 H50 119.2 . .
C50 C51 C46 123.2(9) . .
C50 C51 H51 118.4 . .
C46 C51 H51 118.4 . .
C49 C52 H52A 109.5 . .
C49 C52 H52B 109.5 . .
H52A C52 H52B 109.5 . .
C49 C52 H52C 109.5 . .
H52A C52 H52C 109.5 . .
H52B C52 H52C 109.5 . .
O1 C53 C54 105.4(8) . .
O1 C53 H53A 110.7 . .
C54 C53 H53A 110.7 . .
O1 C53 H53B 110.7 . .
C54 C53 H53B 110.7 . .
H53A C53 H53B 108.8 . .
C55 C54 C53 108.1(11) . .
C55 C54 H54A 110.1 . .
C53 C54 H54A 110.1 . .
C55 C54 H54B 110.1 . .
C53 C54 H54B 110.1 . .
H54A C54 H54B 108.4 . .
C54 C55 C56 110.0(9) . .
C54 C55 H55A 109.7 . .
C56 C55 H55A 109.7 . .
C54 C55 H55B 109.7 . .
C56 C55 H55B 109.7 . .
H55A C55 H55B 108.2 . .
O1 C56 C55 105.2(8) . .
O1 C56 H56A 110.7 . .
C55 C56 H56A 110.7 . .
O1 C56 H56B 110.7 . .
C55 C56 H56B 110.7 . .
H56A C56 H56B 108.8 . .
C58 C57 C59 96.1(18) 4_655 .
C58 C57 C59 45.7(12) 4_655 4_655
C59 C57 C59 83.6(16) . 4_655
C57 C58 C59 91.7(19) 4_655 .
C57 C58 C58 85.0(16) 4_655 4_655
C59 C58 C58 74.2(15) . 4_655
C58 C59 C57 105(2) . .
C58 C59 C57 42.6(12) . 4_655
C57 C59 C57 96.4(16) . 4_655

loop_
_geom_bond_atom_site_label_1
_geom_bond_atom_site_label_2
_geom_bond_distance
_geom_bond_site_symmetry_2
La1 N2 2.555(5) .
La1 N1 2.566(5) .
La1 C45 2.590(9) .
La1 C37 2.604(8) .
La1 O1 2.620(5) .
La1 C46 2.856(8) .
La1 C38 2.984(7) .
La1 P1 3.2228(18) .
N1 C1 1.434(8) .
N1 P1 1.615(5) .
N2 C25 1.434(8) .
N2 P1 1.606(5) .
O1 C56 1.452(9) .
O1 C53 1.455(9) .
P1 C13 1.808(7) .
P1 C19 1.820(7) .
C1 C6 1.411(10) .
C1 C2 1.437(9) .
C2 C3 1.397(10) .
C2 C10 1.521(10) .
C3 C4 1.386(11) .
C3 H3 0.9500 .
C4 C5 1.367(11) .
C4 H4 0.9500 .
C5 C6 1.392(10) .
C5 H5 0.9500 .
C6 C7 1.509(10) .
C7 C8 1.532(9) .
C7 C9 1.529(9) .
C7 H7 1.0000 .
C8 H8A 0.9800 .
C8 H8B 0.9800 .
C8 H8C 0.9800 .
C9 H9A 0.9800 .
C9 H9B 0.9800 .
C9 H9C 0.9800 .
C10 C12 1.515(10) .
C10 C11 1.533(10) .
C10 H10 1.0000 .
C11 H11A 0.9800 .
C11 H11B 0.9800 .
C11 H11C 0.9800 .
C12 H12A 0.9800 .
C12 H12B 0.9800 .
C12 H12C 0.9800 .
C13 C18 1.390(10) .
C13 C14 1.393(9) .
C14 C15 1.389(9) .
C14 H14 0.9500 .
C15 C16 1.370(10) .
C15 H15 0.9500 .
C16 C17 1.341(11) .
C16 H16 0.9500 .
C17 C18 1.389(10) .
C17 H17 0.9500 .
C18 H18 0.9500 .
C19 C24 1.391(9) .
C19 C20 1.389(9) .
C20 C21 1.398(10) .
C20 H20 0.9500 .
C21 C22 1.373(11) .
C21 H21 0.9500 .
C22 C23 1.363(10) .
C22 H22 0.9500 .
C23 C24 1.390(9) .
C23 H23 0.9500 .
C24 H24 0.9500 .
C25 C30 1.416(10) .
C25 C26 1.418(10) .
C26 C27 1.400(11) .
C26 C34 1.519(11) .
C27 C28 1.371(12) .
C27 H27 0.9500 .
C28 C29 1.364(12) .
C28 H28 0.9500 .
C29 C30 1.394(10) .
C29 H29 0.9500 .
C30 C31 1.508(11) .
C31 C32 1.529(10) .
C31 C33 1.530(10) .
C31 H31 1.0000 .
C32 H32A 0.9800 .
C32 H32B 0.9800 .
C32 H32C 0.9800 .
C33 H33A 0.9800 .
C33 H33B 0.9800 .
C33 H33C 0.9800 .
C34 C35 1.523(10) .
C34 C36 1.538(11) .
C34 H34 1.0000 .
C35 H35A 0.9800 .
C35 H35B 0.9800 .
C35 H35C 0.9800 .
C36 H36A 0.9800 .
C36 H36B 0.9800 .
C36 H36C 0.9800 .
C37 C38 1.440(10) .
C37 H37A 0.9900 .
C37 H37B 0.9900 .
C38 C43 1.405(10) .
C38 C39 1.410(10) .
C39 C40 1.379(10) .
C39 H39 0.9500 .
C40 C41 1.360(11) .
C40 H40 0.9500 .
C41 C42 1.388(11) .
C41 C44 1.528(11) .
C42 C43 1.385(10) .
C42 H42 0.9500 .
C43 H43 0.9500 .
C44 H44A 0.9800 .
C44 H44B 0.9800 .
C44 H44C 0.9800 .
C45 C46 1.436(12) .
C45 H45A 0.9900 .
C45 H45B 0.9900 .
C46 C51 1.406(12) .
C46 C47 1.406(12) .
C47 C48 1.359(13) .
C47 H47 0.9500 .
C48 C49 1.398(12) .
C48 H48 0.9500 .
C49 C50 1.397(11) .
C49 C52 1.510(12) .
C50 C51 1.372(12) .
C50 H50 0.9500 .
C51 H51 0.9500 .
C52 H52A 0.9800 .
C52 H52B 0.9800 .
C52 H52C 0.9800 .
C53 C54 1.483(12) .
C53 H53A 0.9900 .
C53 H53B 0.9900 .
C54 C55 1.372(14) .
C54 H54A 0.9900 .
C54 H54B 0.9900 .
C55 C56 1.481(13) .
C55 H55A 0.9900 .
C55 H55B 0.9900 .
C56 H56A 0.9900 .
C56 H56B 0.9900 .
C57 C58 1.35(2) 4_655
C57 C59 1.45(2) .
C57 C59 1.99(3) 4_655
C58 C57 1.35(2) 4_655
C58 C59 1.42(2) .
C58 C58 1.95(4) 4_655
C59 C57 1.99(3) 4_655
